data_2003269
loop_
_publ_author_name
'Kubicki, M.'
'Borowiak, T.'
'Antkowiak, W. Z.'

_publ_section_title
;
 Hindered Cavity-Shaped <i>N</i>-Oxides
;
_journal_issue 3
_journal_name_full 'Acta Crystallographica Section C'
_journal_page_first 458
_journal_page_last 461
_journal_paper_doi 10.1107/S0108270194003665
_journal_volume 51
_journal_year 1995
_chemical_formula_moiety 'C17 H13 N1 O2'
_chemical_formula_sum 'C17 H13 N O2'
_chemical_formula_weight 263.28
_chemical_name_systematic
;
1-hydroxy-5,6-dihydro-12-azabenzo[a]anthracene-N-oxide
;
_space_group_IT_number 14
_symmetry_cell_setting monoclinic
_symmetry_space_group_name_Hall '-P 2yab'
_symmetry_space_group_name_H-M 'P 1 21/a 1'
_audit_creation_method SHELXL
_cell_angle_alpha 90.00
_cell_angle_beta 108.88(1)
_cell_angle_gamma 90.00
_cell_formula_units_Z 4
_cell_length_a 14.257(2)
_cell_length_b 7.2001(8)
_cell_length_c 12.871(1)
_cell_measurement_reflns_used 15
_cell_measurement_temperature 293(2)
_cell_measurement_theta_max 44.15
_cell_measurement_theta_min 21.60
_cell_volume 1250.1(3)
_computing_cell_refinement 'P2~1~ software'
_computing_data_collection ' Stereochemical Workstation Operation Manual (Siemens, 1989)'
_computing_data_reduction 'PRADIR (Jask\'olski, 1990)'
_computing_molecular_graphics ' Stereochemical Workstation Operation Manual (Siemens, 1989)'
_computing_publication_material 'SHELXL93 (Sheldrick, 1994)'
_computing_structure_refinement 'SHELXL93 (Sheldrick, 1994)'
_computing_structure_solution 'SHELXS86 (Sheldrick, 1990)'
_diffrn_ambient_temperature 293(2)
_diffrn_measurement_device 'Syntex P2~1~'
_diffrn_measurement_method \w/2\q
_diffrn_radiation_monochromator graphite
_diffrn_radiation_source 'fine-focus sealed tube'
_diffrn_radiation_type CuK\a
_diffrn_radiation_wavelength 1.54178
_diffrn_reflns_av_R_equivalents 0.0000
_diffrn_reflns_av_sigmaI/netI 0.0203
_diffrn_reflns_limit_h_max 14
_diffrn_reflns_limit_h_min -15
_diffrn_reflns_limit_k_max 7
_diffrn_reflns_limit_k_min 0
_diffrn_reflns_limit_l_max 14
_diffrn_reflns_limit_l_min 0
_diffrn_reflns_number 1653
_diffrn_reflns_theta_max 57.35
_diffrn_reflns_theta_min 3.63
_diffrn_standards_decay_% 1.5
_diffrn_standards_interval_count 100
_diffrn_standards_number 2
_exptl_absorpt_coefficient_mu 0.742
_exptl_absorpt_correction_type none
_exptl_crystal_colour colorless
_exptl_crystal_density_diffrn 1.399
_exptl_crystal_description prism
_exptl_crystal_F_000 552
_exptl_crystal_size_max 0.35
_exptl_crystal_size_mid 0.20
_exptl_crystal_size_min 0.20
_refine_diff_density_max 0.132
_refine_diff_density_min -0.150
_refine_ls_extinction_coef 0.0136(14)
_refine_ls_extinction_method SHELXL93
_refine_ls_goodness_of_fit_all 1.109
_refine_ls_goodness_of_fit_obs 1.159
_refine_ls_hydrogen_treatment ' noref except for H1 for which all parameters refined'
_refine_ls_matrix_type full
_refine_ls_number_parameters 186
_refine_ls_number_reflns 1653
_refine_ls_number_restraints 0
_refine_ls_restrained_S_all 1.109
_refine_ls_restrained_S_obs 1.159
_refine_ls_R_factor_all 0.0605
_refine_ls_R_factor_obs 0.0421
_refine_ls_shift/esd_max 0.000
_refine_ls_shift/esd_mean 0.000
_refine_ls_structure_factor_coef Fsqd
_refine_ls_weighting_scheme
; calc w = 1/[\s^2^(F~o~^2^) + (0.0658P)^2^ + 0.3321P]
where P = (F~o~^2^ + 2F~c~^2^)/3
;
_refine_ls_wR_factor_all 0.1244
_refine_ls_wR_factor_obs 0.1112
_reflns_number_observed 1258
_reflns_number_total 1653
_reflns_observed_criterion >2sigma(I)
_cod_data_source_file ka1078.cif
_cod_data_source_block zie2
_cod_original_cell_volume 1250.1(2)
_cod_original_sg_symbol_H-M 'P 21/a'
_cod_original_formula_sum 'C17 H13 N1 O2'
_cod_database_code 2003269

loop_
_symmetry_equiv_pos_as_xyz
'x, y, z'
'-x+1/2, y+1/2, -z'
'-x, -y, -z'
'x-1/2, -y-1/2, z'

loop_
_atom_site_aniso_label
_atom_site_aniso_U_11
_atom_site_aniso_U_12
_atom_site_aniso_U_13
_atom_site_aniso_U_22
_atom_site_aniso_U_23
_atom_site_aniso_U_33
C1 0.0637(15) 0.0002(11) 0.0333(12) 0.0471(13) 0.0012(11) 0.072(2)
O1 0.0664(12) 0.0134(9) 0.0315(11) 0.0675(12) -0.0122(10) 0.101(2)
C2 0.097(2) -0.0073(13) 0.043(2) 0.0487(14) -0.0069(13) 0.071(2)
C3 0.103(2) -0.017(2) 0.024(2) 0.065(2) -0.0008(14) 0.060(2)
C4 0.074(2) -0.0037(14) 0.0140(13) 0.069(2) 0.0121(13) 0.0598(15)
C4a 0.0618(14) -0.0010(11) 0.0229(11) 0.0552(14) 0.0090(11) 0.0534(13)
C5 0.0626(15) 0.0180(13) 0.0154(12) 0.072(2) 0.0150(12) 0.0587(15)
C6 0.076(2) 0.0145(12) 0.0308(13) 0.0495(13) 0.0142(11) 0.0648(15)
C6a 0.0518(13) 0.0049(10) 0.0295(11) 0.0426(12) 0.0063(11) 0.0639(14)
C7 0.0612(14) 0.0064(10) 0.0349(12) 0.0378(12) 0.0018(11) 0.074(2)
C7a 0.0508(12) -0.0006(10) 0.0271(11) 0.0491(13) -0.0033(11) 0.0608(14)
C8 0.071(2) -0.0019(12) 0.0337(13) 0.0535(14) -0.0146(13) 0.071(2)
C9 0.065(2) -0.0043(13) 0.0235(13) 0.077(2) -0.0143(13) 0.063(2)
C10 0.0560(14) 0.0012(12) 0.0184(11) 0.074(2) 0.0021(13) 0.0601(14)
C11 0.0519(13) 0.0012(11) 0.0191(11) 0.0552(14) 0.0015(12) 0.0645(15)
C11a 0.0435(12) -0.0016(9) 0.0198(10) 0.0467(13) -0.0022(10) 0.0575(13)
N12 0.0469(10) 0.0028(7) 0.0194(9) 0.0378(10) 0.0021(8) 0.0652(12)
O12 0.0684(10) 0.0083(7) 0.0104(9) 0.0385(9) 0.0004(7) 0.0791(12)
C12a 0.0437(11) 0.0032(9) 0.0228(10) 0.0438(12) 0.0045(11) 0.0603(13)
C12b 0.0512(13) -0.0024(10) 0.0225(11) 0.0445(13) 0.0038(10) 0.0574(13)

loop_
_atom_site_label
_atom_site_occupancy
_atom_site_fract_x
_atom_site_fract_y
_atom_site_fract_z
_atom_site_U_iso_or_equiv
_atom_site_thermal_displace_type
_atom_site_calc_flag
_atom_site_refinement_flags
_atom_site_type_symbol
C1 1 0.2861(2) 0.0725(3) 0.6711(2) 0.0583(6) Uani d . C
O1 1 0.37884(13) 0.0199(2) 0.7300(2) 0.0772(6) Uani d . O
H1 1 0.3847(25) 0.0355(45) 0.8107(30) 0.119(12) Uiso d . H
C2 1 0.2399(2) -0.0158(3) 0.5709(2) 0.0683(7) Uani d . C
H2 1 0.2728(2) -0.1106(3) 0.5478(2) 0.082 Uiso calc R H
C3 1 0.1475(2) 0.0349(4) 0.5068(2) 0.0768(8) Uani d . C
H3 1 0.1168(2) -0.0291(4) 0.4419(2) 0.092 Uiso calc R H
C4 1 0.0989(2) 0.1800(4) 0.5369(2) 0.0692(7) Uani d . C
H4 1 0.0360(2) 0.2141(4) 0.4918(2) 0.083 Uiso calc R H
C4a 1 0.1428(2) 0.2751(3) 0.6335(2) 0.0558(6) Uani d . C
C5 1 0.0971(2) 0.4481(3) 0.6615(2) 0.0654(7) Uani d . C
H5a 1 0.0664(2) 0.4206(3) 0.7168(2) 0.078 Uiso calc R H
H5b 1 0.0465(2) 0.4949(3) 0.5967(2) 0.078 Uiso calc R H
C6 1 0.1782(2) 0.5933(3) 0.7048(2) 0.0613(7) Uani d . C
H6a 1 0.2098(2) 0.6194(3) 0.6501(2) 0.074 Uiso calc R H
H6b 1 0.1498(2) 0.7078(3) 0.7210(2) 0.074 Uiso calc R H
C6a 1 0.2529(2) 0.5186(3) 0.8073(2) 0.0502(6) Uani d . C
C7 1 0.2940(2) 0.6235(3) 0.8987(2) 0.0545(6) Uani d . C
H7 1 0.2779(2) 0.7488(3) 0.8979(2) 0.065 Uiso calc R H
C7a 1 0.3607(2) 0.5451(3) 0.9946(2) 0.0514(6) Uani d . C
C8 1 0.4084(2) 0.6470(3) 1.0902(2) 0.0628(7) Uani d . C
H8 1 0.3968(2) 0.7739(3) 1.0918(2) 0.075 Uiso calc R H
C9 1 0.4717(2) 0.5623(4) 1.1808(2) 0.0678(7) Uani d . C
H9 1 0.5022(2) 0.6316(4) 1.2437(2) 0.081 Uiso calc R H
C10 1 0.4908(2) 0.3719(4) 1.1798(2) 0.0635(7) Uani d . C
H10 1 0.5341(2) 0.3157(4) 1.2420(2) 0.076 Uiso calc R H
C11 1 0.4465(2) 0.2675(3) 1.0882(2) 0.0571(6) Uani d . C
H11 1 0.4591(2) 0.1408(3) 1.0876(2) 0.069 Uiso calc R H
C11a 1 0.38195(15) 0.3546(3) 0.9957(2) 0.0484(6) Uani d . C
N12 1 0.33687(13) 0.2498(2) 0.90075(14) 0.0497(5) Uani d . N
O12 1 0.35461(12) 0.0677(2) 0.90806(14) 0.0652(5) Uani d . O
C12a 1 0.27791(15) 0.3271(3) 0.8065(2) 0.0479(6) Uani d . C
C12b 1 0.2362(2) 0.2177(3) 0.7052(2) 0.0499(6) Uani d . C

loop_
_atom_type_symbol
_atom_type_description
_atom_type_scat_source
_atom_type_scat_dispersion_real
_atom_type_scat_dispersion_imag
C C 'International Tables Vol C Tables 4.2.6.8 and 6.1.1.4' 0.0181 0.009
H H 'International Tables Vol C Tables 4.2.6.8 and 6.1.1.4' 0.0000 0.000
N N 'International Tables Vol C Tables 4.2.6.8 and 6.1.1.4' 0.0311 0.018
O O 'International Tables Vol C Tables 4.2.6.8 and 6.1.1.4' 0.0492 0.032

loop_
_geom_angle_atom_site_label_1
_geom_angle_atom_site_label_2
_geom_angle_atom_site_label_3
_geom_angle
_geom_angle_publ_flag
O1 C1 C2 118.3(2) yes
O1 C1 C12b 122.3(2) yes
C2 C1 C12b 119.3(2) yes
C1 O1 H1 106.5(19) ?
C3 C2 C1 120.8(2) yes
C3 C2 H2 119.6(2) ?
C1 C2 H2 119.6(2) ?
C2 C3 C4 120.7(3) yes
C2 C3 H3 119.6(2) ?
C4 C3 H3 119.6(2) ?
C3 C4 C4a 120.5(2) yes
C3 C4 H4 119.8(2) ?
C4a C4 H4 119.8(2) ?
C4 C4a C12b 120.0(2) yes
C4 C4a C5 121.5(2) yes
C12b C4a C5 118.4(2) yes
C4a C5 C6 108.7(2) yes
C4a C5 H5a 109.95(12) ?
C6 C5 H5a 109.95(13) ?
C4a C5 H5b 109.95(12) ?
C6 C5 H5b 109.95(12) ?
H5a C5 H5b 108.3 ?
C6a C6 C5 108.3(2) yes
C6a C6 H6a 110.03(12) ?
C5 C6 H6a 110.03(13) ?
C6a C6 H6b 110.03(12) ?
C5 C6 H6b 110.03(13) ?
H6a C6 H6b 108.4 ?
C7 C6a C12a 120.3(2) yes
C7 C6a C6 123.0(2) yes
C12a C6a C6 116.6(2) yes
C6a C7 C7a 121.0(2) yes
C6a C7 H7 119.51(13) ?
C7a C7 H7 119.51(12) ?
C11a C7a C8 117.4(2) yes
C11a C7a C7 118.8(2) yes
C8 C7a C7 123.8(2) yes
C9 C8 C7a 120.9(2) yes
C9 C8 H8 119.55(15) ?
C7a C8 H8 119.55(14) ?
C8 C9 C10 120.5(2) yes
C8 C9 H9 119.77(15) ?
C10 C9 H9 119.77(15) ?
C11 C10 C9 120.6(2) yes
C11 C10 H10 119.70(15) ?
C9 C10 H10 119.70(15) ?
C10 C11 C11a 118.8(2) yes
C10 C11 H11 120.61(15) ?
C11a C11 H11 120.61(13) ?
C11 C11a N12 119.4(2) yes
C11 C11a C7a 121.9(2) yes
N12 C11a C7a 118.7(2) yes
O12 N12 C12a 121.1(2) yes
O12 N12 C11a 116.4(2) yes
C12a N12 C11a 122.5(2) yes
N12 O12 H1 101.3(13) ?
N12 C12a C6a 118.4(2) yes
N12 C12a C12b 122.0(2) yes
C6a C12a C12b 119.5(2) yes
C1 C12b C4a 118.5(2) yes
C1 C12b C12a 124.8(2) yes
C4a C12b C12a 116.5(2) yes

loop_
_geom_bond_atom_site_label_1
_geom_bond_atom_site_label_2
_geom_bond_distance
_geom_bond_publ_flag
C1 O1 1.349(3) yes
C1 C2 1.397(3) yes
C1 C12b 1.411(3) yes
O1 H1 1.02(4) yes
C2 C3 1.358(4) yes
C2 H2 0.93 ?
C3 C4 1.377(4) yes
C3 H3 0.93 ?
C4 C4a 1.380(3) yes
C4 H4 0.93 ?
C4a C12b 1.414(3) yes
C4a C5 1.502(3) yes
C5 C6 1.524(3) yes
C5 H5a 0.97 ?
C5 H5b 0.97 ?
C6 C6a 1.501(3) yes
C6 H6a 0.97 ?
C6 H6b 0.97 ?
C6a C7 1.361(3) yes
C6a C12a 1.425(3) yes
C7 C7a 1.409(3) yes
C7 H7 0.93 ?
C7a C11a 1.404(3) yes
C7a C8 1.405(3) yes
C8 C9 1.366(3) yes
C8 H8 0.93 ?
C9 C10 1.399(4) yes
C9 H9 0.93 ?
C10 C11 1.369(3) yes
C10 H10 0.93 ?
C11 C11a 1.396(3) yes
C11 H11 0.93 ?
C11a N12 1.402(3) yes
N12 O12 1.333(2) yes
N12 C12a 1.352(3) yes
C12a C12b 1.474(3) yes

loop_
_geom_torsion_atom_site_label_1
_geom_torsion_atom_site_label_2
_geom_torsion_atom_site_label_3
_geom_torsion_atom_site_label_4
_geom_torsion
O1 C1 C2 C3 -178.3(2)
C12b C1 C2 C3 -0.8(4)
C1 C2 C3 C4 2.8(4)
C2 C3 C4 C4a -0.8(4)
C3 C4 C4a C12b -3.3(3)
C3 C4 C4a C5 172.4(2)
C4 C4a C5 C6 -135.1(2)
C12b C4a C5 C6 40.6(3)
C4a C5 C6 C6a -61.7(2)
C5 C6 C6a C7 -137.7(2)
C5 C6 C6a C12a 40.4(3)
C12a C6a C7 C7a -0.9(3)
C6 C6a C7 C7a 177.2(2)
C6a C7 C7a C11a -1.9(3)
C6a C7 C7a C8 177.5(2)
C11a C7a C8 C9 -1.1(3)
C7 C7a C8 C9 179.5(2)
C7a C8 C9 C10 0.5(4)
C8 C9 C10 C11 -0.1(4)
C9 C10 C11 C11a 0.2(3)
C10 C11 C11a N12 179.2(2)
C10 C11 C11a C7a -0.7(3)
C8 C7a C11a C11 1.2(3)
C7 C7a C11a C11 -179.4(2)
C8 C7a C11a N12 -178.8(2)
C7 C7a C11a N12 0.7(3)
C11 C11a N12 O12 4.0(3)
C7a C11a N12 O12 -176.0(2)
C11 C11a N12 C12a -176.4(2)
C7a C11a N12 C12a 3.6(3)
O12 N12 C12a C6a 173.2(2)
C11a N12 C12a C6a -6.4(3)
O12 N12 C12a C12b -4.5(3)
C11a N12 C12a C12b 175.9(2)
C7 C6a C12a N12 5.0(3)
C6 C6a C12a N12 -173.2(2)
C7 C6a C12a C12b -177.2(2)
C6 C6a C12a C12b 4.5(3)
O1 C1 C12b C4a 174.2(2)
C2 C1 C12b C4a -3.2(3)
O1 C1 C12b C12a -0.1(3)
C2 C1 C12b C12a -177.4(2)
C4 C4a C12b C1 5.2(3)
C5 C4a C12b C1 -170.6(2)
C4 C4a C12b C12a 179.9(2)
C5 C4a C12b C12a 4.1(3)
N12 C12a C12b C1 -36.7(3)
C6a C12a C12b C1 145.6(2)
N12 C12a C12b C4a 148.9(2)
C6a C12a C12b C4a -28.7(3)

loop_
_cod_related_entry_id
_cod_related_entry_database
_cod_related_entry_code
1 ChemSpider 21139091
